data_7244255
loop_
_publ_author_name
'Yamada, Shigeyuki'
'Kobayashi, Kazuki'
'Morita, Masato'
'Konno, Tsutomu'

_publ_section_title
;
 D--\p--A-type fluorinated tolanes with a diphenylamino group: crystal
 polymorphism formation and photophysical behavior
;
_journal_name_full CrystEngComm
_journal_paper_doi 10.1039/D1CE01671G
_journal_year 2022
_chemical_formula_moiety 'C27 H14 F4 N2'
_chemical_formula_sum 'C27 H14 F4 N2'
_chemical_formula_weight 442.40
_space_group_crystal_system triclinic
_space_group_IT_number 2
_space_group_name_Hall '-P 1'
_space_group_name_H-M_alt 'P -1'
_atom_sites_solution_hydrogens geom
_atom_sites_solution_primary dual
_audit_creation_date 2021-07-12
_audit_creation_method
;
Olex2 1.3
(compiled 2020.11.12 svn.r5f609507 for OlexSys, GUI svn.r6272)
;
_audit_update_record
;
2021-12-15 deposited with the CCDC.	2022-01-17 downloaded from the CCDC.
;
_cell_angle_alpha 95.086(2)
_cell_angle_beta 100.768(2)
_cell_angle_gamma 95.042(2)
_cell_formula_units_Z 4
_cell_length_a 9.8311(3)
_cell_length_b 10.2683(3)
_cell_length_c 22.2426(5)
_cell_measurement_reflns_used 14614
_cell_measurement_temperature 297
_cell_measurement_theta_max 28.3310
_cell_measurement_theta_min 2.0700
_cell_volume 2184.59(11)
_computing_cell_refinement 'CrysAlisPro 1.171.39.43a (Rigaku OD, 2018)'
_computing_data_collection 'CrysAlisPro 1.171.39.43a (Rigaku OD, 2018)'
_computing_data_reduction 'CrysAlisPro 1.171.39.43a (Rigaku OD, 2018)'
_computing_molecular_graphics 'Olex2 1.3 (Dolomanov et al., 2009)'
_computing_publication_material 'Olex2 1.3 (Dolomanov et al., 2009)'
_computing_structure_refinement 'SHELXL 2018/3 (Sheldrick, 2015)'
_computing_structure_solution 'SHELXT 2018/2 (Sheldrick, 2018)'
_diffrn_ambient_temperature 297
_diffrn_detector 'CCD plate'
_diffrn_measured_fraction_theta_full 0.999
_diffrn_measured_fraction_theta_max 0.996
_diffrn_measurement_details
;
List of Runs (angles in degrees, time in seconds):

  # Type    Start    End  Width  t~exp~   \w     \q     \k     \f   Frames
#--------------------------------------------------------------------------
  1  \w      5.00  31.00   0.25    3.09    --    5.00  76.00 -90.00  104
  2  \w     38.00  64.00   0.25    3.09    --    5.00  57.00 -90.00  104
  3  \w    -10.00  25.00   0.25    3.09    --    5.00  57.00-150.00  140
  4  \w    -39.00   9.00   0.25    3.09    --  -11.60  57.00 120.00  192
  5  \w    -53.00  -9.00   0.25    3.09    --  -11.60  76.00-150.00  176
  6  \w     53.00  78.00   0.25    3.09    --  -11.60  57.00 120.00  100
  7  \w    -47.00  68.00   0.25    3.09    --  -11.60  57.00  60.00  460
  8  \w    -53.00  37.00   0.25    3.09    --  -11.60  76.00 -30.00  360
  9  \w   -101.00  72.00   0.25    3.09    --  -11.60  19.00-120.00  692
;
_diffrn_measurement_device 'four-circle diffractometer'
_diffrn_measurement_device_type 'XtaLAB AFC11 (RINC): Kappa single'
_diffrn_measurement_method '\w scans'
_diffrn_orient_matrix_type 'CrysAlisPro convention (1999,Acta A55,543-557)'
_diffrn_orient_matrix_UB_11 -0.0139849000
_diffrn_orient_matrix_UB_12 0.0167823000
_diffrn_orient_matrix_UB_13 -0.0306425000
_diffrn_orient_matrix_UB_21 -0.0060254000
_diffrn_orient_matrix_UB_22 -0.0674971000
_diffrn_orient_matrix_UB_23 -0.0112661000
_diffrn_orient_matrix_UB_31 -0.0722767000
_diffrn_orient_matrix_UB_32 -0.0052289000
_diffrn_orient_matrix_UB_33 0.0003237000
_diffrn_radiation_monochromator mirror
_diffrn_radiation_probe x-ray
_diffrn_radiation_type 'Mo K\a'
_diffrn_radiation_wavelength 0.71073
_diffrn_reflns_av_R_equivalents 0.0237
_diffrn_reflns_av_unetI/netI 0.0248
_diffrn_reflns_Laue_measured_fraction_full 0.999
_diffrn_reflns_Laue_measured_fraction_max 0.996
_diffrn_reflns_limit_h_max 12
_diffrn_reflns_limit_h_min -12
_diffrn_reflns_limit_k_max 13
_diffrn_reflns_limit_k_min -13
_diffrn_reflns_limit_l_max 28
_diffrn_reflns_limit_l_min -28
_diffrn_reflns_number 35595
_diffrn_reflns_point_group_measured_fraction_full 0.999
_diffrn_reflns_point_group_measured_fraction_max 0.996
_diffrn_reflns_theta_full 25.242
_diffrn_reflns_theta_max 27.484
_diffrn_reflns_theta_min 2.118
_diffrn_source 'Rotating-anode X-ray tube'
_diffrn_source_type 'Rigaku (Mo) X-ray Source'
_exptl_absorpt_coefficient_mu 0.103
_exptl_absorpt_correction_T_max 1.00000
_exptl_absorpt_correction_T_min 0.70412
_exptl_absorpt_correction_type multi-scan
_exptl_absorpt_process_details
;
CrysAlisPro 1.171.39.43a (Rigaku Oxford Diffraction, 2018)
Empirical absorption correction using spherical harmonics,
 implemented in SCALE3 ABSPACK scaling algorithm.
;
_exptl_crystal_colour yellow
_exptl_crystal_colour_primary yellow
_exptl_crystal_density_diffrn 1.345
_exptl_crystal_description plate
_exptl_crystal_F_000 904
_exptl_crystal_size_max 0.647
_exptl_crystal_size_mid 0.513
_exptl_crystal_size_min 0.105
_refine_diff_density_max 0.161
_refine_diff_density_min -0.203
_refine_diff_density_rms 0.034
_refine_ls_extinction_method none
_refine_ls_goodness_of_fit_ref 1.063
_refine_ls_hydrogen_treatment constr
_refine_ls_matrix_type full
_refine_ls_number_parameters 595
_refine_ls_number_reflns 9988
_refine_ls_number_restraints 0
_refine_ls_restrained_S_all 1.063
_refine_ls_R_factor_all 0.0714
_refine_ls_R_factor_gt 0.0459
_refine_ls_shift/su_max 0.001
_refine_ls_shift/su_mean 0.000
_refine_ls_structure_factor_coef Fsqd
_refine_ls_weighting_details 'w=1/[\s^2^(Fo^2^)+(0.0607P)^2^+0.2049P] where P=(Fo^2^+2Fc^2^)/3'
_refine_ls_weighting_scheme calc
_refine_ls_wR_factor_gt 0.1229
_refine_ls_wR_factor_ref 0.1363
_reflns_Friedel_coverage 0.000
_reflns_number_gt 6486
_reflns_number_total 9988
_reflns_threshold_expression 'I > 2\s(I)'
_cod_data_source_file d1ce01671g2.cif
_cod_data_source_block nph2-4f-cf_kb-2(y)
_cod_database_code 7244255
_shelx_shelxl_version_number 2018/3
_chemical_oxdiff_formula C27H14F4N2
_shelx_space_group_comment
;
The symmetry employed for this shelxl refinement is uniquely defined
by the following loop, which should always be used as a source of
symmetry information in preference to the above space-group names.
They are only intended as comments.
;
_reflns_odcompleteness_completeness 99.64
_reflns_odcompleteness_iscentric 1
_reflns_odcompleteness_theta 27.42
_olex2_refinement_description
;
1. Fixed Uiso
 At 1.2 times of:
  All C(H) groups
2.a Aromatic/amide H refined with riding coordinates:
 C00G(H00G), C00H(H00H), C00I(H00I), C00M(H00M), C00T(H00T), C011(H011),
 C013(H013), C016(H016), C018(H018), C01A(H01A), C01C(H01C), C01D(H01D),
 C01E(H01E), C01F(H01F), C01G(H01G), C01I(H01I), C01J(H01J), C01K(H01K),
 C01L(H01L), C01M(H01M), C01N(H01N), C01O(H01O), C01P(H01P), C01Q(H01Q),
 C01R(H01R), C01S(H01S), C01T(H01T), C01U(H01U)
;
_olex2_submission_special_instructions 'No special instructions were received'
_oxdiff_exptl_absorpt_empirical_details
;
Empirical correction (ABSPACK) includes:
- Absorption correction using spherical harmonics
- Frame scaling
;
_oxdiff_exptl_absorpt_empirical_full_max 1.613
_oxdiff_exptl_absorpt_empirical_full_min 0.364

loop_
_space_group_symop_operation_xyz
'x, y, z'
'-x, -y, -z'

loop_
_atom_site_label
_atom_site_type_symbol
_atom_site_fract_x
_atom_site_fract_y
_atom_site_fract_z
_atom_site_U_iso_or_equiv
_atom_site_adp_type
_atom_site_occupancy
_atom_site_site_symmetry_order
_atom_site_calc_flag
_atom_site_refinement_flags_posn
_atom_site_refinement_flags_adp
_atom_site_refinement_flags_occupancy
_atom_site_disorder_assembly
_atom_site_disorder_group
F001 F 0.28747(10) 0.75980(12) 0.58181(5) 0.0964(3) Uani 1 1 d . . . . .
F002 F 0.37750(10) 0.76404(13) 0.47497(4) 0.1003(4) Uani 1 1 d . . . . .
F003 F 0.06984(10) 0.65488(12) 0.35994(4) 0.0926(3) Uani 1 1 d . . . . .
F004 F 0.80744(10) 0.97411(13) 0.58163(5) 0.1033(4) Uani 1 1 d . . . . .
F005 F 0.71907(12) 0.96335(14) 0.68780(4) 0.1103(4) Uani 1 1 d . . . . .
F7 F -0.39131(12) 0.46703(13) 0.33656(6) 0.1129(4) Uani 1 1 d . . . . .
F6 F 0.08120(11) 0.70752(15) 0.48015(5) 0.1139(4) Uani 1 1 d . . . . .
F8 F -0.37815(13) 0.51748(13) 0.45746(6) 0.1127(4) Uani 1 1 d . . . . .
N009 N 0.86762(12) 0.85732(14) 0.19674(5) 0.0679(3) Uani 1 1 d . . . . .
N00A N -0.15389(14) 0.67156(15) 0.84278(5) 0.0736(4) Uani 1 1 d . . . . .
C00B C 0.50077(15) 0.86173(14) 0.63667(6) 0.0590(3) Uani 1 1 d . . . . .
C00C C 0.72780(14) 0.87320(14) 0.36427(6) 0.0571(3) Uani 1 1 d . . . . .
C00D C 0.82196(14) 0.86200(14) 0.25259(6) 0.0568(3) Uani 1 1 d . . . . .
C00E C 0.59510(14) 0.86870(14) 0.52540(6) 0.0557(3) Uani 1 1 d . . . . .
C00F C 1.01208(14) 0.85882(15) 0.19408(6) 0.0595(3) Uani 1 1 d . . . . .
C00G C 0.68788(14) 0.80829(16) 0.25534(6) 0.0618(4) Uani 1 1 d . . . . .
H00G H 0.629002 0.767816 0.219665 0.074 Uiso 1 1 calc R U . . .
C00H C 0.86177(15) 0.92579(15) 0.36163(6) 0.0626(4) Uani 1 1 d . . . . .
H00H H 0.920851 0.965470 0.397409 0.075 Uiso 1 1 calc R U . . .
C00I C 0.90818(15) 0.91988(15) 0.30668(6) 0.0617(4) Uani 1 1 d . . . . .
H00I H 0.998221 0.955087 0.305933 0.074 Uiso 1 1 calc R U . . .
C00J C 0.41681(15) 0.81071(15) 0.58173(6) 0.0619(4) Uani 1 1 d . . . . .
C00K C 0.46276(15) 0.81349(15) 0.52735(6) 0.0617(4) Uani 1 1 d . . . . .
C00L C -0.15964(17) 0.55776(15) 0.34606(6) 0.0629(4) Uani 1 1 d . . . . .
C00M C 0.64222(15) 0.81455(16) 0.30986(6) 0.0617(4) Uani 1 1 d . . . . .
H00M H 0.552297 0.778945 0.310575 0.074 Uiso 1 1 calc R U . . .
C19 C 0.64210(15) 0.87305(15) 0.46890(6) 0.0617(4) Uani 1 1 d . . . . .
C00O C -0.14555(17) 0.66834(16) 0.78081(6) 0.0658(4) Uani 1 1 d . . . . .
C00P C 0.63351(16) 0.91529(16) 0.63536(6) 0.0673(4) Uani 1 1 d . . . . .
C00Q C -0.04118(16) 0.62003(16) 0.38355(6) 0.0643(4) Uani 1 1 d . . . . .
C00R C 0.67865(15) 0.91995(16) 0.58103(7) 0.0647(4) Uani 1 1 d . . . . .
C00S C -0.14642(18) 0.61218(16) 0.47263(6) 0.0662(4) Uani 1 1 d . . . . .
C00T C 1.07132(17) 0.94794(16) 0.16145(7) 0.0679(4) Uani 1 1 d . . . . .
H00T H 1.018592 1.009266 0.142551 0.081 Uiso 1 1 calc R U . . .
C00U C 0.77049(15) 0.84958(18) 0.13985(6) 0.0677(4) Uani 1 1 d . . . . .
C00V C -0.28225(17) 0.62191(17) 0.85874(6) 0.0701(4) Uani 1 1 d . . . . .
N00W N -0.17185(19) 0.51259(18) 0.22990(7) 0.0975(5) Uani 1 1 d . . . . .
C00X C 0.68123(15) 0.87458(15) 0.42136(6) 0.0603(3) Uani 1 1 d . . . . .
C00Y C -0.03508(16) 0.64694(18) 0.44559(7) 0.0694(4) Uani 1 1 d . . . . .
C00Z C -0.03979(16) 0.70925(18) 0.89234(6) 0.0703(4) Uani 1 1 d . . . . .
C010 C -0.13548(19) 0.66078(17) 0.65540(7) 0.0731(4) Uani 1 1 d . . . . .
C011 C -0.03510(18) 0.73588(17) 0.76140(7) 0.0729(4) Uani 1 1 d . . . . .
H011 H 0.035995 0.784429 0.790328 0.087 Uiso 1 1 calc R U . . .
C012 C -0.27278(18) 0.52469(17) 0.37229(8) 0.0733(4) Uani 1 1 d . . . . .
C013 C -0.0303(2) 0.73138(17) 0.69974(7) 0.0751(4) Uani 1 1 d . . . . .
H013 H 0.044667 0.776338 0.687626 0.090 Uiso 1 1 calc R U . . .
C014 C -0.16679(19) 0.53158(17) 0.28110(7) 0.0737(4) Uani 1 1 d . . . . .
C015 C 0.45088(19) 0.85877(17) 0.69315(7) 0.0739(4) Uani 1 1 d . . . . .
C016 C -0.05836(18) 0.79033(18) 0.94214(7) 0.0743(4) Uani 1 1 d . . . . .
H016 H -0.143625 0.823397 0.941557 0.089 Uiso 1 1 calc R U . . .
C017 C -0.26607(18) 0.55132(17) 0.43407(8) 0.0729(4) Uani 1 1 d . . . . .
C018 C 1.09172(17) 0.76886(18) 0.22185(7) 0.0746(4) Uani 1 1 d . . . . .
H018 H 1.052660 0.707750 0.243915 0.089 Uiso 1 1 calc R U . . .
N019 N 0.4091(2) 0.85642(19) 0.73720(7) 0.1071(6) Uani 1 1 d . . . . .
C01A C -0.25043(19) 0.59724(18) 0.73611(7) 0.0783(5) Uani 1 1 d . . . . .
H01A H -0.324976 0.551132 0.747996 0.094 Uiso 1 1 calc R U . . .
C20 C -0.1382(2) 0.63717(18) 0.53708(7) 0.0788(5) Uani 1 1 d . . . . .
C01C C 1.20925(18) 0.94641(19) 0.15673(8) 0.0788(5) Uani 1 1 d . . . . .
H01C H 1.248621 1.006617 0.134325 0.095 Uiso 1 1 calc R U . . .
C01D C 1.28789(18) 0.8585(2) 0.18425(8) 0.0845(5) Uani 1 1 d . . . . .
H01D H 1.380850 0.858675 0.180991 0.101 Uiso 1 1 calc R U . . .
C01E C -0.2453(2) 0.59428(19) 0.67473(7) 0.0812(5) Uani 1 1 d . . . . .
H01E H -0.316850 0.546743 0.645675 0.097 Uiso 1 1 calc R U . . .
C01F C 1.22981(19) 0.7695(2) 0.21687(9) 0.0854(5) Uani 1 1 d . . . . .
H01F H 1.283587 0.708974 0.235849 0.103 Uiso 1 1 calc R U . . .
C01G C 0.77946(19) 0.7592(2) 0.09183(7) 0.0840(5) Uani 1 1 d . . . . .
H01G H 0.848320 0.702211 0.096190 0.101 Uiso 1 1 calc R U . . .
C01H C -0.1334(2) 0.65135(18) 0.59096(7) 0.0786(5) Uani 1 1 d . . . . .
C01I C 0.66795(19) 0.9336(2) 0.13275(8) 0.0888(5) Uani 1 1 d . . . . .
H01I H 0.662548 0.996167 0.164856 0.107 Uiso 1 1 calc R U . . .
C01J C -0.40033(18) 0.6839(2) 0.84272(8) 0.0810(5) Uani 1 1 d . . . . .
H01J H -0.395701 0.760103 0.823202 0.097 Uiso 1 1 calc R U . . .
C01K C 0.0467(2) 0.8232(2) 0.99261(8) 0.0951(6) Uani 1 1 d . . . . .
H01K H 0.031972 0.878147 1.025807 0.114 Uiso 1 1 calc R U . . .
C01L C -0.5249(2) 0.6339(2) 0.85536(10) 0.0968(6) Uani 1 1 d . . . . .
H01L H -0.604557 0.675724 0.843992 0.116 Uiso 1 1 calc R U . . .
C01M C -0.2879(2) 0.5117(2) 0.88903(8) 0.0891(5) Uani 1 1 d . . . . .
H01M H -0.208141 0.470529 0.901033 0.107 Uiso 1 1 calc R U . . .
C01N C -0.5316(3) 0.5241(3) 0.88432(11) 0.1054(7) Uani 1 1 d . . . . .
H01N H -0.616270 0.490167 0.892569 0.127 Uiso 1 1 calc R U . . .
C01O C 0.5821(3) 0.8361(3) 0.03036(10) 0.1207(9) Uani 1 1 d . . . . .
H01O H 0.518378 0.831408 -0.006573 0.145 Uiso 1 1 calc R U . . .
C01P C 0.6839(3) 0.7536(3) 0.03625(9) 0.1083(8) Uani 1 1 d . . . . .
H01P H 0.689904 0.693471 0.003268 0.130 Uiso 1 1 calc R U . . .
C01Q C -0.4153(3) 0.4623(2) 0.90159(10) 0.1057(7) Uani 1 1 d . . . . .
H01Q H -0.420980 0.387082 0.921789 0.127 Uiso 1 1 calc R U . . .
C01R C 0.0874(2) 0.6625(3) 0.89450(9) 0.1175(8) Uani 1 1 d . . . . .
H01R H 0.102887 0.607709 0.861416 0.141 Uiso 1 1 calc R U . . .
C01S C 0.5730(2) 0.9243(3) 0.07763(11) 0.1138(8) Uani 1 1 d . . . . .
H01S H 0.502507 0.979519 0.073221 0.137 Uiso 1 1 calc R U . . .
C01T C 0.1721(2) 0.7762(3) 0.99449(9) 0.1292(10) Uani 1 1 d . . . . .
H01T H 0.243189 0.798263 1.028818 0.155 Uiso 1 1 calc R U . . .
C01U C 0.1923(3) 0.6964(4) 0.94544(11) 0.1525(13) Uani 1 1 d . . . . .
H01U H 0.278119 0.664232 0.946322 0.183 Uiso 1 1 calc R U . . .

loop_
_atom_site_aniso_label
_atom_site_aniso_U_11
_atom_site_aniso_U_22
_atom_site_aniso_U_33
_atom_site_aniso_U_23
_atom_site_aniso_U_13
_atom_site_aniso_U_12
F001 0.0707(6) 0.1438(10) 0.0732(6) 0.0116(6) 0.0241(5) -0.0173(6)
F002 0.0790(6) 0.1610(10) 0.0497(5) -0.0040(6) 0.0049(4) -0.0169(6)
F003 0.0751(6) 0.1429(9) 0.0676(6) 0.0192(6) 0.0285(5) 0.0162(6)
F004 0.0688(6) 0.1427(10) 0.0908(7) -0.0126(6) 0.0233(5) -0.0224(6)
F005 0.0974(7) 0.1589(11) 0.0584(6) -0.0277(6) 0.0032(5) -0.0102(7)
F7 0.1007(8) 0.1267(10) 0.0970(8) -0.0130(7) 0.0145(6) -0.0310(7)
F6 0.0800(7) 0.1894(13) 0.0618(6) 0.0024(7) -0.0007(5) -0.0008(7)
F8 0.1137(9) 0.1289(10) 0.1076(8) 0.0126(7) 0.0628(7) -0.0085(7)
N009 0.0583(7) 0.1057(10) 0.0447(6) 0.0104(6) 0.0189(5) 0.0147(6)
N00A 0.0722(8) 0.1075(11) 0.0424(6) 0.0058(6) 0.0180(6) 0.0049(7)
C00B 0.0718(9) 0.0652(9) 0.0455(7) 0.0079(6) 0.0195(6) 0.0178(7)
C00C 0.0619(8) 0.0670(9) 0.0495(7) 0.0115(6) 0.0213(6) 0.0189(7)
C00D 0.0580(8) 0.0712(9) 0.0462(7) 0.0095(6) 0.0184(6) 0.0136(6)
C00E 0.0611(8) 0.0630(8) 0.0482(7) 0.0075(6) 0.0193(6) 0.0157(6)
C00F 0.0585(8) 0.0772(10) 0.0455(7) 0.0016(6) 0.0193(6) 0.0073(7)
C00G 0.0558(8) 0.0822(10) 0.0486(7) 0.0077(7) 0.0118(6) 0.0103(7)
C00H 0.0646(8) 0.0741(10) 0.0500(7) 0.0017(6) 0.0161(6) 0.0074(7)
C00I 0.0579(8) 0.0759(10) 0.0536(8) 0.0047(7) 0.0199(6) 0.0018(7)
C00J 0.0583(8) 0.0766(10) 0.0537(8) 0.0106(7) 0.0179(6) 0.0051(7)
C00K 0.0608(8) 0.0798(10) 0.0429(7) 0.0039(6) 0.0078(6) 0.0075(7)
C00L 0.0807(10) 0.0638(9) 0.0482(7) 0.0063(6) 0.0173(7) 0.0185(7)
C00M 0.0527(7) 0.0809(10) 0.0569(8) 0.0144(7) 0.0190(6) 0.0125(7)
C19 0.0652(8) 0.0721(9) 0.0540(8) 0.0098(6) 0.0212(7) 0.0176(7)
C00O 0.0785(10) 0.0783(10) 0.0445(7) 0.0061(7) 0.0192(7) 0.0141(8)
C00P 0.0720(9) 0.0792(10) 0.0466(7) -0.0069(7) 0.0078(7) 0.0080(8)
C00Q 0.0672(9) 0.0819(10) 0.0519(8) 0.0160(7) 0.0219(7) 0.0214(8)
C00R 0.0558(8) 0.0763(10) 0.0609(8) -0.0022(7) 0.0155(6) 0.0031(7)
C00S 0.0871(11) 0.0726(10) 0.0479(7) 0.0156(7) 0.0233(7) 0.0277(8)
C00T 0.0751(9) 0.0772(10) 0.0545(8) 0.0053(7) 0.0219(7) 0.0074(8)
C00U 0.0617(8) 0.0980(12) 0.0462(7) 0.0130(7) 0.0179(6) 0.0037(8)
C00V 0.0806(10) 0.0852(11) 0.0454(7) 0.0024(7) 0.0198(7) 0.0022(8)
N00W 0.1252(13) 0.1107(12) 0.0561(8) -0.0082(8) 0.0195(8) 0.0226(10)
C00X 0.0647(8) 0.0687(9) 0.0547(8) 0.0112(6) 0.0217(6) 0.0196(7)
C00Y 0.0669(9) 0.0937(12) 0.0472(7) 0.0087(7) 0.0052(7) 0.0177(8)
C00Z 0.0707(9) 0.0979(12) 0.0450(7) 0.0041(7) 0.0187(7) 0.0111(8)
C010 0.0998(12) 0.0816(11) 0.0476(8) 0.0137(7) 0.0256(8) 0.0319(9)
C011 0.0836(10) 0.0835(11) 0.0554(8) 0.0017(7) 0.0258(8) 0.0093(8)
C012 0.0791(10) 0.0733(10) 0.0663(9) 0.0027(8) 0.0167(8) 0.0018(8)
C013 0.0961(12) 0.0769(11) 0.0626(9) 0.0105(8) 0.0369(9) 0.0165(9)
C014 0.0959(12) 0.0728(10) 0.0541(9) -0.0001(7) 0.0172(8) 0.0195(9)
C015 0.0952(11) 0.0829(11) 0.0524(8) 0.0121(7) 0.0263(8) 0.0269(9)
C016 0.0807(10) 0.0931(12) 0.0525(8) 0.0053(8) 0.0211(7) 0.0134(9)
C017 0.0842(11) 0.0748(10) 0.0691(10) 0.0125(8) 0.0358(9) 0.0098(8)
C018 0.0710(10) 0.0897(12) 0.0696(9) 0.0181(8) 0.0240(8) 0.0134(8)
N019 0.1510(16) 0.1253(14) 0.0667(9) 0.0250(9) 0.0548(10) 0.0461(12)
C01A 0.0886(11) 0.0962(12) 0.0503(8) 0.0042(8) 0.0206(8) -0.0001(9)
C20 0.1057(13) 0.0887(12) 0.0538(9) 0.0177(8) 0.0285(8) 0.0368(10)
C01C 0.0760(11) 0.0964(13) 0.0649(9) 0.0035(9) 0.0278(8) -0.0103(9)
C01D 0.0606(9) 0.1214(16) 0.0722(10) -0.0053(10) 0.0243(8) 0.0053(10)
C01E 0.0930(12) 0.1031(13) 0.0470(8) 0.0029(8) 0.0143(8) 0.0115(10)
C01F 0.0722(10) 0.1056(14) 0.0834(11) 0.0107(10) 0.0196(9) 0.0266(10)
C01G 0.0782(10) 0.1128(14) 0.0594(9) -0.0031(9) 0.0232(8) -0.0072(10)
C01H 0.1071(13) 0.0867(12) 0.0538(8) 0.0170(8) 0.0280(8) 0.0389(10)
C01I 0.0851(12) 0.1240(16) 0.0648(10) 0.0293(10) 0.0186(9) 0.0249(11)
C01J 0.0785(11) 0.0978(13) 0.0676(10) 0.0066(9) 0.0200(8) 0.0042(10)
C01K 0.0983(14) 0.1262(17) 0.0565(9) -0.0128(10) 0.0195(9) 0.0024(12)
C01L 0.0812(12) 0.1152(17) 0.0937(14) -0.0008(12) 0.0266(10) 0.0007(11)
C01M 0.1057(14) 0.0927(13) 0.0725(11) 0.0113(10) 0.0266(10) 0.0075(11)
C01N 0.0968(15) 0.1200(19) 0.0985(15) -0.0019(13) 0.0364(12) -0.0175(14)
C01O 0.0891(15) 0.202(3) 0.0654(13) 0.0407(16) 0.0059(11) -0.0203(17)
C01P 0.1018(15) 0.156(2) 0.0584(10) -0.0081(11) 0.0246(11) -0.0353(15)
C01Q 0.134(2) 0.0938(15) 0.0914(14) 0.0144(11) 0.0378(14) -0.0147(14)
C01R 0.0949(14) 0.194(3) 0.0632(11) -0.0237(13) 0.0180(10) 0.0468(15)
C01S 0.0876(13) 0.177(2) 0.0845(14) 0.0574(16) 0.0125(11) 0.0229(14)
C01T 0.0835(14) 0.229(3) 0.0647(11) -0.0218(15) 0.0092(10) 0.0109(16)
C01U 0.0853(14) 0.287(4) 0.0803(14) -0.0299(19) 0.0073(11) 0.0610(19)

loop_
_atom_type_symbol
_atom_type_description
_atom_type_scat_dispersion_real
_atom_type_scat_dispersion_imag
_atom_type_scat_source
C C 0.0033 0.0016 'International Tables Vol C Tables 4.2.6.8 and 6.1.1.4'
H H 0.0000 0.0000 'International Tables Vol C Tables 4.2.6.8 and 6.1.1.4'
N N 0.0061 0.0033 'International Tables Vol C Tables 4.2.6.8 and 6.1.1.4'
F F 0.0171 0.0103 'International Tables Vol C Tables 4.2.6.8 and 6.1.1.4'

loop_
_exptl_crystal_face_index_h
_exptl_crystal_face_index_k
_exptl_crystal_face_index_l
_exptl_crystal_face_perp_dist
-10 -9 8 0.2722
-14 1 6 0.3333
-11 10 1 0.2760
9 10 -8 0.2260
8 -13 1 0.2875
-14 0 7 0.3331
-1 1 -30 0.0270
14 0 -4 0.3555
0 -1 30 0.0660
10 9 3 0.2112
-10 -8 -2 0.2402

loop_
_geom_angle_atom_site_label_1
_geom_angle_atom_site_label_2
_geom_angle_atom_site_label_3
_geom_angle
_geom_angle_site_symmetry_1
_geom_angle_site_symmetry_3
_geom_angle_publ_flag
C00D N009 C00F 121.76(11) . . ?
C00D N009 C00U 120.68(11) . . ?
C00U N009 C00F 117.55(10) . . ?
C00O N00A C00V 118.89(13) . . ?
C00O N00A C00Z 124.44(13) . . ?
C00Z N00A C00V 116.39(11) . . ?
C00J C00B C00P 117.68(12) . . ?
C00J C00B C015 120.65(14) . . ?
C00P C00B C015 121.67(14) . . ?
C00H C00C C00X 121.15(13) . . ?
C00M C00C C00H 117.98(12) . . ?
C00M C00C C00X 120.83(13) . . ?
N009 C00D C00G 120.71(12) . . ?
C00I C00D N009 120.97(13) . . ?
C00I C00D C00G 118.32(12) . . ?
C00K C00E C19 121.48(13) . . ?
C00R C00E C00K 116.66(12) . . ?
C00R C00E C19 121.86(13) . . ?
C00T C00F N009 119.71(14) . . ?
C00T C00F C018 119.26(14) . . ?
C018 C00F N009 120.99(14) . . ?
C00D C00G H00G 119.6 . . ?
C00M C00G C00D 120.79(13) . . ?
C00M C00G H00G 119.6 . . ?
C00C C00H H00H 119.5 . . ?
C00I C00H C00C 120.97(13) . . ?
C00I C00H H00H 119.5 . . ?
C00D C00I H00I 119.7 . . ?
C00H C00I C00D 120.70(13) . . ?
C00H C00I H00I 119.7 . . ?
F001 C00J C00B 118.72(12) . . ?
F001 C00J C00K 119.96(13) . . ?
C00K C00J C00B 121.31(13) . . ?
F002 C00K C00E 119.08(12) . . ?
F002 C00K C00J 119.41(13) . . ?
C00J C00K C00E 121.49(13) . . ?
C00Q C00L C012 118.14(13) . . ?
C00Q C00L C014 120.65(14) . . ?
C012 C00L C014 121.18(15) . . ?
C00C C00M H00M 119.4 . . ?
C00G C00M C00C 121.23(13) . . ?
C00G C00M H00M 119.4 . . ?
C00X C19 C00E 178.96(17) . . ?
C011 C00O N00A 121.99(14) . . ?
C01A C00O N00A 119.97(14) . . ?
C01A C00O C011 118.03(13) . . ?
F005 C00P C00B 119.50(13) . . ?
F005 C00P C00R 119.47(14) . . ?
C00R C00P C00B 121.02(13) . . ?
F003 C00Q C00L 120.02(12) . . ?
F003 C00Q C00Y 119.33(15) . . ?
C00L C00Q C00Y 120.65(14) . . ?
F004 C00R C00E 118.97(13) . . ?
F004 C00R C00P 119.21(13) . . ?
C00P C00R C00E 121.81(14) . . ?
C00Y C00S C017 116.86(13) . . ?
C00Y C00S C20 121.55(16) . . ?
C017 C00S C20 121.58(15) . . ?
C00F C00T H00T 120.0 . . ?
C00F C00T C01C 119.94(16) . . ?
C01C C00T H00T 120.0 . . ?
C01G C00U N009 120.10(15) . . ?
C01G C00U C01I 119.75(16) . . ?
C01I C00U N009 120.14(15) . . ?
C01J C00V N00A 120.02(15) . . ?
C01M C00V N00A 120.08(16) . . ?
C01M C00V C01J 119.88(17) . . ?
C19 C00X C00C 178.69(16) . . ?
F6 C00Y C00Q 118.73(15) . . ?
F6 C00Y C00S 119.43(13) . . ?
C00Q C00Y C00S 121.84(15) . . ?
C016 C00Z N00A 119.11(14) . . ?
C01R C00Z N00A 122.76(15) . . ?
C01R C00Z C016 118.04(16) . . ?
C013 C010 C01H 122.92(17) . . ?
C01E C010 C013 118.24(14) . . ?
C01E C010 C01H 118.82(17) . . ?
C00O C011 H011 119.7 . . ?
C013 C011 C00O 120.60(16) . . ?
C013 C011 H011 119.7 . . ?
F7 C012 C00L 119.51(14) . . ?
F7 C012 C017 119.50(15) . . ?
C017 C012 C00L 120.98(15) . . ?
C010 C013 H013 119.5 . . ?
C011 C013 C010 121.06(16) . . ?
C011 C013 H013 119.5 . . ?
N00W C014 C00L 179.1(2) . . ?
N019 C015 C00B 178.8(2) . . ?
C00Z C016 H016 119.4 . . ?
C01K C016 C00Z 121.11(17) . . ?
C01K C016 H016 119.4 . . ?
F8 C017 C00S 119.58(14) . . ?
F8 C017 C012 118.92(16) . . ?
C012 C017 C00S 121.50(15) . . ?
C00F C018 H018 120.1 . . ?
C00F C018 C01F 119.90(16) . . ?
C01F C018 H018 120.1 . . ?
C00O C01A H01A 119.5 . . ?
C01E C01A C00O 120.93(16) . . ?
C01E C01A H01A 119.5 . . ?
C01H C20 C00S 176.6(2) . . ?
C00T C01C H01C 119.6 . . ?
C01D C01C C00T 120.90(16) . . ?
C01D C01C H01C 119.6 . . ?
C01C C01D H01D 120.2 . . ?
C01C C01D C01F 119.56(16) . . ?
C01F C01D H01D 120.2 . . ?
C010 C01E H01E 119.4 . . ?
C01A C01E C010 121.13(17) . . ?
C01A C01E H01E 119.4 . . ?
C018 C01F H01F 119.8 . . ?
C01D C01F C018 120.45(18) . . ?
C01D C01F H01F 119.8 . . ?
C00U C01G H01G 120.3 . . ?
C00U C01G C01P 119.3(2) . . ?
C01P C01G H01G 120.3 . . ?
C20 C01H C010 175.8(2) . . ?
C00U C01I H01I 120.1 . . ?
C00U C01I C01S 119.8(2) . . ?
C01S C01I H01I 120.1 . . ?
C00V C01J H01J 119.7 . . ?
C01L C01J C00V 120.50(19) . . ?
C01L C01J H01J 119.7 . . ?
C016 C01K H01K 119.7 . . ?
C01T C01K C016 120.50(17) . . ?
C01T C01K H01K 119.7 . . ?
C01J C01L H01L 120.1 . . ?
C01N C01L C01J 119.9(2) . . ?
C01N C01L H01L 120.1 . . ?
C00V C01M H01M 120.6 . . ?
C00V C01M C01Q 118.9(2) . . ?
C01Q C01M H01M 120.6 . . ?
C01L C01N H01N 119.7 . . ?
C01L C01N C01Q 120.6(2) . . ?
C01Q C01N H01N 119.7 . . ?
C01P C01O H01O 119.8 . . ?
C01S C01O H01O 119.8 . . ?
C01S C01O C01P 120.5(2) . . ?
C01G C01P H01P 119.9 . . ?
C01O C01P C01G 120.1(2) . . ?
C01O C01P H01P 119.9 . . ?
C01M C01Q H01Q 119.9 . . ?
C01N C01Q C01M 120.2(2) . . ?
C01N C01Q H01Q 119.9 . . ?
C00Z C01R H01R 119.8 . . ?
C00Z C01R C01U 120.34(18) . . ?
C01U C01R H01R 119.8 . . ?
C01I C01S H01S 119.7 . . ?
C01O C01S C01I 120.5(2) . . ?
C01O C01S H01S 119.7 . . ?
C01K C01T H01T 120.5 . . ?
C01K C01T C01U 119.1(2) . . ?
C01U C01T H01T 120.5 . . ?
C01R C01U H01U 119.5 . . ?
C01T C01U C01R 120.9(2) . . ?
C01T C01U H01U 119.5 . . ?

loop_
_geom_bond_atom_site_label_1
_geom_bond_atom_site_label_2
_geom_bond_distance
_geom_bond_site_symmetry_2
_geom_bond_publ_flag
F001 C00J 1.3320(17) . ?
F002 C00K 1.3316(16) . ?
F003 C00Q 1.3318(17) . ?
F004 C00R 1.3346(17) . ?
F005 C00P 1.3303(17) . ?
F7 C012 1.3377(19) . ?
F6 C00Y 1.3216(19) . ?
F8 C017 1.3358(18) . ?
N009 C00D 1.3959(16) . ?
N009 C00F 1.4313(18) . ?
N009 C00U 1.4271(18) . ?
N00A C00O 1.3937(17) . ?
N00A C00V 1.437(2) . ?
N00A C00Z 1.418(2) . ?
C00B C00J 1.372(2) . ?
C00B C00P 1.377(2) . ?
C00B C015 1.4332(19) . ?
C00C C00H 1.393(2) . ?
C00C C00M 1.392(2) . ?
C00C C00X 1.4275(18) . ?
C00D C00G 1.398(2) . ?
C00D C00I 1.387(2) . ?
C00E C00K 1.383(2) . ?
C00E C19 1.4206(18) . ?
C00E C00R 1.383(2) . ?
C00F C00T 1.373(2) . ?
C00F C018 1.377(2) . ?
C00G H00G 0.9300 . ?
C00G C00M 1.3678(18) . ?
C00H H00H 0.9300 . ?
C00H C00I 1.3804(19) . ?
C00I H00I 0.9300 . ?
C00J C00K 1.3697(19) . ?
C00L C00Q 1.368(2) . ?
C00L C012 1.380(2) . ?
C00L C014 1.433(2) . ?
C00M H00M 0.9300 . ?
C19 C00X 1.1916(19) . ?
C00O C011 1.394(2) . ?
C00O C01A 1.393(2) . ?
C00P C00R 1.366(2) . ?
C00Q C00Y 1.372(2) . ?
C00S C00Y 1.379(2) . ?
C00S C017 1.381(2) . ?
C00S C20 1.420(2) . ?
C00T H00T 0.9300 . ?
C00T C01C 1.381(2) . ?
C00U C01G 1.373(2) . ?
C00U C01I 1.379(2) . ?
C00V C01J 1.376(2) . ?
C00V C01M 1.369(2) . ?
N00W C014 1.1294(19) . ?
C00Z C016 1.376(2) . ?
C00Z C01R 1.372(2) . ?
C010 C013 1.389(3) . ?
C010 C01E 1.383(3) . ?
C010 C01H 1.432(2) . ?
C011 H011 0.9300 . ?
C011 C013 1.378(2) . ?
C012 C017 1.365(2) . ?
C013 H013 0.9300 . ?
C015 N019 1.1321(19) . ?
C016 H016 0.9300 . ?
C016 C01K 1.371(2) . ?
C018 H018 0.9300 . ?
C018 C01F 1.382(2) . ?
C01A H01A 0.9300 . ?
C01A C01E 1.373(2) . ?
C20 C01H 1.186(2) . ?
C01C H01C 0.9300 . ?
C01C C01D 1.353(3) . ?
C01D H01D 0.9300 . ?
C01D C01F 1.367(3) . ?
C01E H01E 0.9300 . ?
C01F H01F 0.9300 . ?
C01G H01G 0.9300 . ?
C01G C01P 1.399(3) . ?
C01I H01I 0.9300 . ?
C01I C01S 1.385(3) . ?
C01J H01J 0.9300 . ?
C01J C01L 1.373(3) . ?
C01K H01K 0.9300 . ?
C01K C01T 1.358(3) . ?
C01L H01L 0.9300 . ?
C01L C01N 1.350(3) . ?
C01M H01M 0.9300 . ?
C01M C01Q 1.396(3) . ?
C01N H01N 0.9300 . ?
C01N C01Q 1.365(3) . ?
C01O H01O 0.9300 . ?
C01O C01P 1.362(4) . ?
C01O C01S 1.347(4) . ?
C01P H01P 0.9300 . ?
C01Q H01Q 0.9300 . ?
C01R H01R 0.9300 . ?
C01R C01U 1.378(3) . ?
C01S H01S 0.9300 . ?
C01T H01T 0.9300 . ?
C01T C01U 1.361(3) . ?
C01U H01U 0.9300 . ?

loop_
_geom_torsion_atom_site_label_1
_geom_torsion_atom_site_label_2
_geom_torsion_atom_site_label_3
_geom_torsion_atom_site_label_4
_geom_torsion
_geom_torsion_site_symmetry_1
_geom_torsion_site_symmetry_2
_geom_torsion_site_symmetry_3
_geom_torsion_site_symmetry_4
_geom_torsion_publ_flag
F001 C00J C00K F002 -0.5(2) . . . . ?
F001 C00J C00K C00E 178.28(14) . . . . ?
F003 C00Q C00Y F6 0.3(2) . . . . ?
F003 C00Q C00Y C00S -179.46(14) . . . . ?
F005 C00P C00R F004 -0.8(2) . . . . ?
F005 C00P C00R C00E 178.49(14) . . . . ?
F7 C012 C017 F8 0.8(3) . . . . ?
F7 C012 C017 C00S -179.20(15) . . . . ?
N009 C00D C00G C00M -179.00(14) . . . . ?
N009 C00D C00I C00H 179.12(14) . . . . ?
N009 C00F C00T C01C -177.46(14) . . . . ?
N009 C00F C018 C01F 177.82(15) . . . . ?
N009 C00U C01G C01P -179.57(15) . . . . ?
N009 C00U C01I C01S -179.22(17) . . . . ?
N00A C00O C011 C013 -179.62(15) . . . . ?
N00A C00O C01A C01E 179.07(16) . . . . ?
N00A C00V C01J C01L 177.14(16) . . . . ?
N00A C00V C01M C01Q -177.23(16) . . . . ?
N00A C00Z C016 C01K 176.24(17) . . . . ?
N00A C00Z C01R C01U -176.2(3) . . . . ?
C00B C00J C00K F002 -179.36(14) . . . . ?
C00B C00J C00K C00E -0.5(2) . . . . ?
C00B C00P C00R F004 179.18(15) . . . . ?
C00B C00P C00R C00E -1.6(3) . . . . ?
C00C C00H C00I C00D 0.4(2) . . . . ?
C00D N009 C00F C00T -128.39(15) . . . . ?
C00D N009 C00F C018 54.1(2) . . . . ?
C00D N009 C00U C01G -132.38(16) . . . . ?
C00D N009 C00U C01I 48.1(2) . . . . ?
C00D C00G C00M C00C -0.6(2) . . . . ?
C00F N009 C00D C00G -153.57(14) . . . . ?
C00F N009 C00D C00I 26.4(2) . . . . ?
C00F N009 C00U C01G 47.1(2) . . . . ?
C00F N009 C00U C01I -132.44(16) . . . . ?
C00F C00T C01C C01D -0.4(2) . . . . ?
C00F C018 C01F C01D -0.4(3) . . . . ?
C00G C00D C00I C00H -0.9(2) . . . . ?
C00H C00C C00M C00G 0.1(2) . . . . ?
C00I C00D C00G C00M 1.0(2) . . . . ?
C00J C00B C00P F005 -178.64(15) . . . . ?
C00J C00B C00P C00R 1.4(2) . . . . ?
C00K C00E C00R F004 179.87(14) . . . . ?
C00K C00E C00R C00P 0.6(2) . . . . ?
C00L C00Q C00Y F6 -179.84(15) . . . . ?
C00L C00Q C00Y C00S 0.4(3) . . . . ?
C00L C012 C017 F8 -179.97(15) . . . . ?
C00L C012 C017 C00S 0.0(3) . . . . ?
C00M C00C C00H C00I 0.0(2) . . . . ?
C19 C00E C00K F002 -0.4(2) . . . . ?
C19 C00E C00K C00J -179.20(14) . . . . ?
C19 C00E C00R F004 -0.5(2) . . . . ?
C19 C00E C00R C00P -179.77(14) . . . . ?
C00O N00A C00V C01J -65.0(2) . . . . ?
C00O N00A C00V C01M 113.94(18) . . . . ?
C00O N00A C00Z C016 136.82(17) . . . . ?
C00O N00A C00Z C01R -46.9(3) . . . . ?
C00O C011 C013 C010 0.6(3) . . . . ?
C00O C01A C01E C010 0.5(3) . . . . ?
C00P C00B C00J F001 -179.22(14) . . . . ?
C00P C00B C00J C00K -0.4(2) . . . . ?
C00Q C00L C012 F7 178.15(15) . . . . ?
C00Q C00L C012 C017 -1.1(2) . . . . ?
C00R C00E C00K F002 179.26(14) . . . . ?
C00R C00E C00K C00J 0.4(2) . . . . ?
C00T C00F C018 C01F 0.3(2) . . . . ?
C00T C01C C01D C01F 0.4(3) . . . . ?
C00U N009 C00D C00G 25.8(2) . . . . ?
C00U N009 C00D C00I -154.17(15) . . . . ?
C00U N009 C00F C00T 52.2(2) . . . . ?
C00U N009 C00F C018 -125.34(16) . . . . ?
C00U C01G C01P C01O -0.9(3) . . . . ?
C00U C01I C01S C01O -1.6(3) . . . . ?
C00V N00A C00O C011 167.91(15) . . . . ?
C00V N00A C00O C01A -11.4(2) . . . . ?
C00V N00A C00Z C016 -49.3(2) . . . . ?
C00V N00A C00Z C01R 127.0(2) . . . . ?
C00V C01J C01L C01N 0.7(3) . . . . ?
C00V C01M C01Q C01N -0.6(3) . . . . ?
C00X C00C C00H C00I 177.56(14) . . . . ?
C00X C00C C00M C00G -177.46(13) . . . . ?
C00Y C00S C017 F8 -178.82(15) . . . . ?
C00Y C00S C017 C012 1.2(2) . . . . ?
C00Z N00A C00O C011 -18.4(3) . . . . ?
C00Z N00A C00O C01A 162.31(16) . . . . ?
C00Z N00A C00V C01J 120.77(17) . . . . ?
C00Z N00A C00V C01M -60.3(2) . . . . ?
C00Z C016 C01K C01T 0.0(3) . . . . ?
C00Z C01R C01U C01T 0.1(5) . . . . ?
C011 C00O C01A C01E -0.2(3) . . . . ?
C012 C00L C00Q F003 -179.29(14) . . . . ?
C012 C00L C00Q C00Y 0.9(2) . . . . ?
C013 C010 C01E C01A -0.2(3) . . . . ?
C014 C00L C00Q F003 -1.2(2) . . . . ?
C014 C00L C00Q C00Y 178.97(15) . . . . ?
C014 C00L C012 F7 0.1(2) . . . . ?
C014 C00L C012 C017 -179.16(15) . . . . ?
C015 C00B C00J F001 0.8(2) . . . . ?
C015 C00B C00J C00K 179.63(14) . . . . ?
C015 C00B C00P F005 1.3(2) . . . . ?
C015 C00B C00P C00R -178.60(15) . . . . ?
C016 C00Z C01R C01U 0.2(4) . . . . ?
C016 C01K C01T C01U 0.3(4) . . . . ?
C017 C00S C00Y F6 178.82(15) . . . . ?
C017 C00S C00Y C00Q -1.4(2) . . . . ?
C018 C00F C00T C01C 0.1(2) . . . . ?
C01A C00O C011 C013 -0.3(2) . . . . ?
C20 C00S C00Y F6 -1.5(2) . . . . ?
C20 C00S C00Y C00Q 178.30(15) . . . . ?
C20 C00S C017 F8 1.5(2) . . . . ?
C20 C00S C017 C012 -178.50(15) . . . . ?
C01C C01D C01F C018 0.0(3) . . . . ?
C01E C010 C013 C011 -0.3(3) . . . . ?
C01G C00U C01I C01S 1.3(3) . . . . ?
C01H C010 C013 C011 -178.76(15) . . . . ?
C01H C010 C01E C01A 178.26(16) . . . . ?
C01I C00U C01G C01P -0.1(3) . . . . ?
C01J C00V C01M C01Q 1.7(3) . . . . ?
C01J C01L C01N C01Q 0.4(3) . . . . ?
C01K C01T C01U C01R -0.4(5) . . . . ?
C01L C01N C01Q C01M -0.5(3) . . . . ?
C01M C00V C01J C01L -1.8(3) . . . . ?
C01P C01O C01S C01I 0.7(4) . . . . ?
C01R C00Z C016 C01K -0.3(3) . . . . ?
C01S C01O C01P C01G 0.6(3) . . . . ?

loop_
_exptl_oxdiff_crystal_face_indexfrac_h
_exptl_oxdiff_crystal_face_indexfrac_k
_exptl_oxdiff_crystal_face_indexfrac_l
_exptl_oxdiff_crystal_face_x
_exptl_oxdiff_crystal_face_y
_exptl_oxdiff_crystal_face_z
-10.1461 -8.8656 8.0930 -0.2549 0.5684 0.7823
-13.8528 0.8127 6.2116 0.0170 -0.0414 0.9990
-10.8671 9.9321 1.3916 0.2760 -0.6206 0.7340
9.3551 9.7526 -8.0531 0.2796 -0.6239 -0.7298
7.7112 -12.6659 1.1167 -0.3546 0.7959 -0.4908
-13.8139 0.1625 6.9680 -0.0176 -0.0062 0.9998
-0.9516 0.5478 -30.2438 0.9492 0.3095 0.0561
13.7770 -0.2216 -3.5446 -0.0878 -0.0281 -0.9957
0.4993 -0.5429 30.4932 -0.9505 -0.3099 -0.0234
10.0000 9.0000 3.0000 -0.0807 -0.7015 -0.7689
-10.0000 -8.0000 -2.0000 0.0669 0.6228 0.7640
